data_9008270
loop_
_publ_author_name
'Mellini, M.'
'Merlino, S.'

_publ_section_title
;
 Ktenasite, another mineral with 2[(Cu,Zn)2(OH)3O]- octahedral sheets
;
_journal_name_full 'Zeitschrift fur Kristallographie'
_journal_page_first 129
_journal_page_last 140
_journal_paper_doi 10.1524/zkri.1978.147.1-2.129
_journal_volume 147
_journal_year 1978
_chemical_compound_source 'Miniera Trentin, Vicenza, Italy'
_chemical_formula_sum 'Cu2.4 H18 O20 S2 Zn2.6'
_chemical_name_mineral Ktenasite
_space_group_IT_number 14
_symmetry_space_group_name_Hall '-P 2ybc'
_symmetry_space_group_name_H-M 'P 1 21/c 1'
_cell_angle_alpha 90
_cell_angle_beta 95.55
_cell_angle_gamma 90
_cell_formula_units_Z 2
_cell_length_a 5.589
_cell_length_b 6.166
_cell_length_c 23.751
_cell_volume 814.665
_database_code_amcsd 0010799
_exptl_crystal_density_diffrn 2.955
_cod_original_formula_sum 'Cu2.4 Zn2.6 S2 O20 H18'
_cod_database_code 9008270

loop_
_space_group_symop_operation_xyz
x,y,z
x,1/2-y,1/2+z
-x,1/2+y,1/2-z
-x,-y,-z

loop_
_atom_site_aniso_label
_atom_site_aniso_U_11
_atom_site_aniso_U_22
_atom_site_aniso_U_33
_atom_site_aniso_U_12
_atom_site_aniso_U_13
_atom_site_aniso_U_23
Cu1 0.01536 0.01849 0.02831 0.00017 0.00466 0.00074
Zn1 0.01536 0.01849 0.02831 0.00017 0.00466 0.00074
Cu2 0.01709 0.02196 0.03114 -0.00104 0.00666 0.00000
Zn2 0.01709 0.02196 0.03114 -0.00104 0.00666 0.00000
Zn 0.02336 0.02716 0.02265 -0.00035 0.00466 0.00000
S 0.01285 0.01637 0.01132 0.00156 0.00333 -0.00222
O1 0.01097 0.02119 0.01699 0.00174 0.00400 0.00369
O-h2 0.01254 0.02119 0.01416 0.00000 0.00799 0.00000
O-h3 0.00627 0.02311 0.01699 0.00000 0.00266 0.00369
O-h4 0.01097 0.02311 0.01416 0.00000 0.00466 0.00222
O5 0.01724 0.03082 0.02831 0.00000 0.01399 0.00000
O6 0.02508 0.02504 0.03964 0.00348 -0.00799 -0.01994
O7 0.02508 0.02504 0.02265 0.01564 0.00067 0.00148
Ow8 0.02352 0.03274 0.01982 0.00000 0.00266 -0.00148
Ow9 0.02038 0.03082 0.02831 -0.00869 0.00333 -0.00443
Ow10 0.02822 0.02697 0.02265 0.00174 0.00333 0.00295

loop_
_atom_site_label
_atom_site_fract_x
_atom_site_fract_y
_atom_site_fract_z
_atom_site_occupancy
_atom_site_U_iso_or_equiv
_atom_site_type_symbol
_atom_site_attached_hydrogens
Cu1 -0.01060 0.09950 0.24900 0.45000 ? Cu 0
Zn1 -0.01060 0.09950 0.24900 0.55000 ? Zn 0
Cu2 0.49900 -0.15080 0.24700 0.75000 ? Cu 0
Zn2 0.49900 -0.15080 0.24700 0.25000 ? Zn 0
Zn 0.00000 0.00000 0.00000 1.00000 ? Zn 0
S 0.36000 0.05710 0.37380 1.00000 ? S 0
O1 0.33280 0.09460 0.31280 1.00000 ? O 0
O-h2 0.60730 0.10490 0.20960 1.00000 ? O 0
O-h3 0.83960 0.35560 0.28960 1.00000 ? O 0
O-h4 0.16350 0.34400 0.21490 1.00000 ? O 0
O5 0.12640 -0.00710 0.39270 1.00000 ? O 0
O6 0.44090 0.25940 0.40180 1.00000 ? O 0
O7 0.53850 -0.11610 0.38590 1.00000 ? O 0
Ow8 0.91630 0.06260 0.08270 1.00000 ? O 0
Ow9 0.32810 0.16170 0.01890 1.00000 ? O 0
Ow10 0.14360 -0.28900 0.02900 1.00000 ? O 0
H2 0.59300 0.08300 0.17500 1.00000 0.02533 H 0
H3 0.85600 0.35000 0.32800 1.00000 0.02533 H 0
H4 0.15400 0.34400 0.18400 1.00000 0.02533 H 0
H81 0.98900 0.03100 0.10300 1.00000 0.02533 H 0
H82 0.78200 0.01700 0.07700 1.00000 0.02533 H 0
H91 0.36300 0.07800 0.01600 1.00000 0.02533 H 0
H92 0.36200 0.25000 0.04600 1.00000 0.02533 H 0
H101 0.20200 -0.23900 0.05600 1.00000 0.02533 H 0
H102 0.04200 -0.33300 0.05600 1.00000 0.02533 H 0

loop_
_cod_changelog_entry_id
_cod_changelog_entry_author
_cod_changelog_entry_date
_cod_changelog_entry_text
1
;cod-tools version 3.8.0
Id: cif_guess_AMCSD_atom_types 9581 2023-05-17 12:35:41Z saulius
;
2023-05-18T08:42:27+03:00
;Derived atom types and hydrogen counts
from atom names that follow the AMCSD naming convention
(Wat == water, O-H == hydroxyl).
;
2
;cod-tools version 3.10.1
Id: cif_fix_AMCSD_aniso_labels 10200 2024-08-01 14:09:44Z saulius
;
2024-08-02T12:21:10+03:00
;Changed the following '_atom_site_aniso_label' values:
'Oh2' -> 'O-h2'
'Oh3' -> 'O-h3'
'Oh4' -> 'O-h4'
;

loop_
_cod_related_entry_id
_cod_related_entry_database
_cod_related_entry_code
1 AMCSD 0010799
